data_2220354
loop_
_publ_author_name
'Choi, Hong Dae'
'Seo, Pil Ja'
'Son, Byeng Wha'
'Lee, Uk'

_publ_section_title
;
 Methyl 2-(5-bromo-3-methylsulfinyl-1-benzofuran-2-yl)acetate
;
_journal_coeditor_code SU2077
_journal_issue 12
_journal_name_full 'Acta Crystallographica Section E'
_journal_page_first o2397
_journal_paper_doi 10.1107/S1600536808037768
_journal_volume 64
_journal_year 2008
_chemical_formula_iupac 'C12 H11 Br O4 S'
_chemical_formula_moiety 'C12 H11 Br1 O4 S1'
_chemical_formula_sum 'C12 H11 Br O4 S'
_chemical_formula_weight 331.18
_chemical_melting_point_gt 405
_chemical_melting_point_lt 406
_chemical_name_systematic
;
Methyl 2-(5-bromo-3-methylsulfinyl-1-benzofuran-2-yl)acetate
;
_space_group_IT_number 2
_symmetry_cell_setting triclinic
_symmetry_space_group_name_Hall '-P 1'
_symmetry_space_group_name_H-M 'P -1'
_atom_sites_solution_hydrogens geom
_atom_sites_solution_primary direct
_atom_sites_solution_secondary difmap
_audit_creation_method 'form.cif (version 2.0)'
_cell_angle_alpha 72.5870(10)
_cell_angle_beta 78.7160(10)
_cell_angle_gamma 69.0820(10)
_cell_formula_units_Z 2
_cell_length_a 7.9696(5)
_cell_length_b 9.1146(6)
_cell_length_c 10.3100(7)
_cell_measurement_reflns_used 1892
_cell_measurement_temperature 298(2)
_cell_measurement_theta_max 27.76
_cell_measurement_theta_min 2.08
_cell_volume 664.17(8)
_computing_cell_refinement 'SAINT (Bruker, 2001)'
_computing_data_collection 'SMART (Bruker, 2001)'
_computing_data_reduction 'SAINT (Bruker, 2001)'
_computing_molecular_graphics 'ORTEP-3 (Farrugia, 1997) and DIAMOND (Brandenburg, 1998)'
_computing_publication_material 'SHELXL97 (Sheldrick, 2008)'
_computing_structure_refinement 'SHELXL97 (Sheldrick, 2008)'
_computing_structure_solution 'SHELXS97 (Sheldrick, 2008)'
_diffrn_ambient_temperature 298(2)
_diffrn_detector_area_resol_mean 10.0
_diffrn_measured_fraction_theta_full 0.981
_diffrn_measured_fraction_theta_max 0.981
_diffrn_measurement_device_type 'Bruker SMART CCD'
_diffrn_measurement_method '\f and \w scans'
_diffrn_radiation_monochromator graphite
_diffrn_radiation_source 'fine-focus sealed tube'
_diffrn_radiation_type MoK\a
_diffrn_radiation_wavelength 0.71073
_diffrn_reflns_av_R_equivalents 0.0145
_diffrn_reflns_av_sigmaI/netI 0.0261
_diffrn_reflns_limit_h_max 5
_diffrn_reflns_limit_h_min -9
_diffrn_reflns_limit_k_max 11
_diffrn_reflns_limit_k_min -11
_diffrn_reflns_limit_l_max 12
_diffrn_reflns_limit_l_min -12
_diffrn_reflns_number 3786
_diffrn_reflns_theta_full 26.00
_diffrn_reflns_theta_max 26.00
_diffrn_reflns_theta_min 2.47
_diffrn_standards_decay_% 0
_diffrn_standards_number 0
_exptl_absorpt_coefficient_mu 3.254
_exptl_absorpt_correction_T_max 0.530
_exptl_absorpt_correction_T_min 0.327
_exptl_absorpt_correction_type multi-scan
_exptl_absorpt_process_details '(SADABS; Sheldrick, 1999)'
_exptl_crystal_colour colourless
_exptl_crystal_density_diffrn 1.656
_exptl_crystal_density_method 'not measured'
_exptl_crystal_description block
_exptl_crystal_F_000 332
_exptl_crystal_size_max 0.40
_exptl_crystal_size_mid 0.30
_exptl_crystal_size_min 0.20
_refine_diff_density_max 0.351
_refine_diff_density_min -0.797
_refine_ls_extinction_method none
_refine_ls_goodness_of_fit_ref 0.981
_refine_ls_hydrogen_treatment constr
_refine_ls_matrix_type full
_refine_ls_number_parameters 164
_refine_ls_number_reflns 2560
_refine_ls_number_restraints 0
_refine_ls_restrained_S_all 0.981
_refine_ls_R_factor_all 0.0482
_refine_ls_R_factor_gt 0.0353
_refine_ls_shift/su_max 0.001
_refine_ls_shift/su_max_lt 0.001
_refine_ls_shift/su_mean <0.001
_refine_ls_structure_factor_coef Fsqd
_refine_ls_weighting_details 'calc w=1/[\s^2^(Fo^2^)+(0.0506P)^2^+0.5362P] where P=(Fo^2^+2Fc^2^)/3'
_refine_ls_weighting_scheme calc
_refine_ls_wR_factor_gt 0.0891
_refine_ls_wR_factor_ref 0.0988
_reflns_number_gt 2084
_reflns_number_total 2560
_reflns_threshold_expression I>2\s(I)
_cod_data_source_file su2077.cif
_cod_data_source_block I
_cod_original_formula_sum 'C12 H11 Br1 O4 S1'
_cod_database_code 2220354
_cod_database_fobs_code 2220354

loop_
_symmetry_equiv_pos_as_xyz
'x, y, z'
'-x, -y, -z'

loop_
_atom_site_type_symbol
_atom_site_label
_atom_site_fract_x
_atom_site_fract_y
_atom_site_fract_z
_atom_site_U_iso_or_equiv
_atom_site_adp_type
_atom_site_calc_flag
_atom_site_refinement_flags
_atom_site_occupancy
Br Br 0.26775(5) 0.20066(4) 0.38327(5) 0.07396(18) Uani d . 1
S S 0.73771(11) 0.63026(10) 0.03527(7) 0.0505(2) Uani d . 1
O O1 0.8367(3) 0.4636(2) 0.42105(19) 0.0450(5) Uani d . 1
O O2 0.7437(4) 0.4993(3) -0.0262(2) 0.0668(7) Uani d . 1
O O3 1.0188(3) 0.8974(3) 0.2240(3) 0.0718(7) Uani d . 1
O O4 0.7513(3) 0.8989(3) 0.1905(3) 0.0724(7) Uani d . 1
C C1 0.7429(4) 0.5435(3) 0.2117(3) 0.0422(6) Uani d . 1
C C2 0.6455(4) 0.4363(3) 0.2987(3) 0.0408(6) Uani d . 1
C C3 0.5121(4) 0.3798(3) 0.2824(3) 0.0466(7) Uani d . 1
H H3 0.4651 0.4089 0.1993 0.056 Uiso calc R 1
C C4 0.4537(4) 0.2784(4) 0.3965(4) 0.0510(7) Uani d . 1
C C5 0.5227(5) 0.2305(4) 0.5228(4) 0.0550(8) Uani d . 1
H H5 0.4796 0.1604 0.5964 0.066 Uiso calc R 1
C C6 0.6542(4) 0.2870(4) 0.5381(3) 0.0526(8) Uani d . 1
H H6 0.7023 0.2566 0.6210 0.063 Uiso calc R 1
C C7 0.7117(4) 0.3904(3) 0.4254(3) 0.0419(6) Uani d . 1
C C8 0.8535(4) 0.5552(3) 0.2893(3) 0.0413(6) Uani d . 1
C C9 0.9848(4) 0.6447(4) 0.2609(3) 0.0473(7) Uani d . 1
H H9A 1.0742 0.6117 0.1877 0.057 Uiso calc R 1
H H9B 1.0470 0.6145 0.3416 0.057 Uiso calc R 1
C C10 0.9012(4) 0.8259(4) 0.2215(3) 0.0483(7) Uani d . 1
C C11 0.5088(5) 0.7628(4) 0.0366(4) 0.0637(9) Uani d . 1
H H11A 0.4834 0.8234 -0.0551 0.096 Uiso calc R 1
H H11B 0.4918 0.8363 0.0916 0.096 Uiso calc R 1
H H11C 0.4285 0.6997 0.0740 0.096 Uiso calc R 1
C C12 0.9545(7) 1.0738(5) 0.1880(7) 0.1065(18) Uani d . 1
H H12A 1.0493 1.1133 0.1927 0.160 Uiso calc R 1
H H12B 0.8527 1.1114 0.2506 0.160 Uiso calc R 1
H H12C 0.9191 1.1131 0.0968 0.160 Uiso calc R 1

loop_
_atom_site_aniso_label
_atom_site_aniso_U_11
_atom_site_aniso_U_22
_atom_site_aniso_U_33
_atom_site_aniso_U_12
_atom_site_aniso_U_13
_atom_site_aniso_U_23
Br 0.0572(2) 0.0513(2) 0.1163(4) -0.02436(17) -0.0138(2) -0.0133(2)
S 0.0535(5) 0.0626(5) 0.0392(4) -0.0239(4) -0.0121(3) -0.0067(3)
O1 0.0450(11) 0.0494(11) 0.0411(10) -0.0113(9) -0.0157(9) -0.0094(9)
O2 0.0746(17) 0.0842(17) 0.0506(13) -0.0229(14) -0.0132(12) -0.0286(12)
O3 0.0615(15) 0.0579(14) 0.108(2) -0.0253(12) -0.0235(14) -0.0201(14)
O4 0.0561(15) 0.0537(14) 0.103(2) -0.0180(12) -0.0308(14) 0.0016(13)
C1 0.0433(15) 0.0454(15) 0.0412(14) -0.0144(13) -0.0090(12) -0.0122(12)
C2 0.0431(15) 0.0361(14) 0.0437(15) -0.0096(12) -0.0107(12) -0.0105(12)
C3 0.0475(17) 0.0398(15) 0.0533(17) -0.0105(13) -0.0115(13) -0.0131(13)
C4 0.0404(16) 0.0385(15) 0.073(2) -0.0091(13) -0.0074(15) -0.0153(15)
C5 0.0507(18) 0.0400(16) 0.0600(19) -0.0085(14) -0.0028(15) -0.0010(14)
C6 0.0524(18) 0.0459(17) 0.0472(17) -0.0063(14) -0.0094(14) -0.0025(13)
C7 0.0393(15) 0.0379(14) 0.0455(15) -0.0044(12) -0.0102(12) -0.0117(12)
C8 0.0424(16) 0.0395(14) 0.0429(15) -0.0099(12) -0.0103(12) -0.0116(12)
C9 0.0423(16) 0.0534(17) 0.0510(16) -0.0155(13) -0.0136(13) -0.0142(14)
C10 0.0496(18) 0.0541(17) 0.0458(16) -0.0208(15) -0.0087(13) -0.0116(14)
C11 0.063(2) 0.059(2) 0.066(2) -0.0120(17) -0.0275(17) -0.0062(17)
C12 0.100(4) 0.057(2) 0.175(5) -0.034(2) -0.038(4) -0.019(3)

loop_
_atom_type_symbol
_atom_type_description
_atom_type_scat_dispersion_real
_atom_type_scat_dispersion_imag
_atom_type_scat_source
C C 0.0033 0.0016 'International Tables Vol C Tables 4.2.6.8 and 6.1.1.4'
H H 0.0000 0.0000 'International Tables Vol C Tables 4.2.6.8 and 6.1.1.4'
O O 0.0106 0.0060 'International Tables Vol C Tables 4.2.6.8 and 6.1.1.4'
S S 0.1246 0.1234 'International Tables Vol C Tables 4.2.6.8 and 6.1.1.4'
Br Br -0.2901 2.4595 'International Tables Vol C Tables 4.2.6.8 and 6.1.1.4'

loop_
_geom_angle_atom_site_label_1
_geom_angle_atom_site_label_2
_geom_angle_atom_site_label_3
_geom_angle
O2 S C1 106.07(14)
O2 S C11 106.21(17)
C1 S C11 98.55(16)
C7 O1 C8 106.4(2)
C10 O3 C12 116.0(3)
C8 C1 C2 107.2(3)
C8 C1 S 124.7(2)
C2 C1 S 127.9(2)
C3 C2 C7 120.0(3)
C3 C2 C1 135.6(3)
C7 C2 C1 104.4(2)
C4 C3 C2 116.2(3)
C4 C3 H3 121.9
C2 C3 H3 121.9
C3 C4 C5 123.5(3)
C3 C4 Br 118.6(3)
C5 C4 Br 117.9(2)
C6 C5 C4 119.9(3)
C6 C5 H5 120.0
C4 C5 H5 120.0
C5 C6 C7 117.1(3)
C5 C6 H6 121.5
C7 C6 H6 121.5
O1 C7 C6 125.9(3)
O1 C7 C2 110.9(2)
C6 C7 C2 123.2(3)
C1 C8 O1 111.1(2)
C1 C8 C9 133.3(3)
O1 C8 C9 115.6(2)
C8 C9 C10 114.0(2)
C8 C9 H9A 108.8
C10 C9 H9A 108.8
C8 C9 H9B 108.8
C10 C9 H9B 108.8
H9A C9 H9B 107.7
O4 C10 O3 123.4(3)
O4 C10 C9 126.2(3)
O3 C10 C9 110.4(3)
S C11 H11A 109.5
S C11 H11B 109.5
H11A C11 H11B 109.5
S C11 H11C 109.5
H11A C11 H11C 109.5
H11B C11 H11C 109.5
O3 C12 H12A 109.5
O3 C12 H12B 109.5
H12A C12 H12B 109.5
O3 C12 H12C 109.5
H12A C12 H12C 109.5
H12B C12 H12C 109.5

loop_
_geom_bond_atom_site_label_1
_geom_bond_atom_site_label_2
_geom_bond_distance
Br C4 1.898(3)
S O2 1.493(3)
S C1 1.755(3)
S C11 1.793(4)
O1 C7 1.370(3)
O1 C8 1.375(3)
O3 C10 1.327(4)
O3 C12 1.454(5)
O4 C10 1.195(4)
C1 C8 1.350(4)
C1 C2 1.451(4)
C2 C3 1.391(4)
C2 C7 1.395(4)
C3 C4 1.377(4)
C3 H3 0.9300
C4 C5 1.400(5)
C5 C6 1.374(5)
C5 H5 0.9300
C6 C7 1.376(4)
C6 H6 0.9300
C8 C9 1.481(4)
C9 C10 1.501(4)
C9 H9A 0.9700
C9 H9B 0.9700
C11 H11A 0.9600
C11 H11B 0.9600
C11 H11C 0.9600
C12 H12A 0.9600
C12 H12B 0.9600
C12 H12C 0.9600

loop_
_geom_hbond_atom_site_label_D
_geom_hbond_atom_site_label_H
_geom_hbond_atom_site_label_A
_geom_hbond_site_symmetry_A
_geom_hbond_distance_DH
_geom_hbond_distance_HA
_geom_hbond_distance_DA
_geom_hbond_angle_DHA
C3 H3 O2 2_665 0.93 2.43 3.334(4) 163
C9 H9B O1 2_766 0.97 2.59 3.555(3) 171
C9 H9A O2 2_765 0.97 2.22 3.177(4) 169
C12 H12B Cg 1_565 0.96 2.99 3.903(4) 159

loop_
_geom_torsion_atom_site_label_1
_geom_torsion_atom_site_label_2
_geom_torsion_atom_site_label_3
_geom_torsion_atom_site_label_4
_geom_torsion
O2 S C1 C8 131.5(3)
C11 S C1 C8 -118.8(3)
O2 S C1 C2 -42.4(3)
C11 S C1 C2 67.3(3)
C8 C1 C2 C3 177.9(3)
S C1 C2 C3 -7.3(5)
C8 C1 C2 C7 -0.7(3)
S C1 C2 C7 174.1(2)
C7 C2 C3 C4 -0.3(4)
C1 C2 C3 C4 -178.8(3)
C2 C3 C4 C5 -0.8(4)
C2 C3 C4 Br 178.5(2)
C3 C4 C5 C6 0.9(5)
Br C4 C5 C6 -178.4(2)
C4 C5 C6 C7 0.1(5)
C8 O1 C7 C6 179.7(3)
C8 O1 C7 C2 -1.1(3)
C5 C6 C7 O1 177.8(3)
C5 C6 C7 C2 -1.3(5)
C3 C2 C7 O1 -177.8(2)
C1 C2 C7 O1 1.1(3)
C3 C2 C7 C6 1.4(4)
C1 C2 C7 C6 -179.7(3)
C2 C1 C8 O1 0.1(3)
S C1 C8 O1 -174.9(2)
C2 C1 C8 C9 -179.8(3)
S C1 C8 C9 5.1(5)
C7 O1 C8 C1 0.6(3)
C7 O1 C8 C9 -179.5(2)
C1 C8 C9 C10 63.6(4)
O1 C8 C9 C10 -116.3(3)
C12 O3 C10 O4 0.8(5)
C12 O3 C10 C9 -179.9(4)
C8 C9 C10 O4 -12.9(5)
C8 C9 C10 O3 167.7(3)
